data_2106962
loop_
_publ_author_name
'Goldberg, I.'
'Herbstein, F.H.'

_publ_section_title
;
 Thiourea coordination complexes of Pb(II) salts. I. Octahedral
 coordination in triclinic hexakis(thiourea)lead(II) perchlorate
;
_journal_name_full 'Acta Crystallographica B (24,1968-38,1982)'
_journal_page_first 400
_journal_page_last 405
_journal_volume 28
_journal_year 1972
_chemical_formula_sum 'C6 H24 Cl2 N12 O8 Pb S6'
_chemical_name_systematic 'Pb (Cl O4)2 (S C (N H2)2)6'
_space_group_IT_number 2
_symmetry_space_group_name_Hall '-P 1'
_symmetry_space_group_name_H-M 'P -1'
_cell_angle_alpha 102
_cell_angle_beta 95
_cell_angle_gamma 108.3
_cell_formula_units_Z 1
_cell_length_a 10.83
_cell_length_b 12.36
_cell_length_c 5.86
_cell_volume 718.586
_citation_journal_id_ASTM ACBCAR
_cod_data_source_file Goldberg_ACBCAR_1972_1737.cif
_cod_data_source_block C6H24Cl2N12O8Pb1S6
_cod_original_cell_volume 718.5861
_cod_original_formula_sum 'C6 H24 Cl2 N12 O8 Pb1 S6'
_cod_database_code 2106962

loop_
_symmetry_equiv_pos_as_xyz
x,y,z
-x,-y,-z

loop_
_atom_site_label
_atom_site_type_symbol
_atom_site_fract_x
_atom_site_fract_y
_atom_site_fract_z
_atom_site_occupancy
_atom_site_U_iso_or_equiv
O2 O-2 0.391 0.742 0.357 1 0.0
Pb1 Pb+2 0 0 0 1 0.0
N4 N-3 0.317 -0.05 0.19 1 0.0
N6 N-3 -0.072 0.298 0.45 1 0.0
C3 C+4 -0.061 0.333 0.24 1 0.0
O1 O-2 0.422 0.552 0.395 1 0.0
N2 N-3 0.271 0.349 0.67 1 0.0
O3 O-2 0.232 0.546 0.234 1 0.0
O4 O-2 0.42 0.602 0.013 1 0.0
Cl1 Cl+7 0.368 0.613 0.247 1 0.0
S3 S-2 -0.008 0.258 -0.017 1 0.0
S1 S-2 0.282 0.02 -0.149 1 0.0
N5 N-3 0.326 0.272 0.277 1 0.0
N3 N-3 -0.116 0.42784 0.231 1 0.0
S2 S-2 0.119 0.121 0.479 1 0.0
C1 C+4 0.327 -0.07 -0.02 1 0.0
C2 C+4 0.258 0.262 0.49 1 0.0
N1 N-3 0.382 -0.159 -0.199 1 0.0
